data_2009618
loop_
_publ_author_name
'Mukherjee, M.'
'Mukherjee, A. K.'
'Datta, S. J.'
'Nanda, K. K.'
'Helliwell, M.'

_publ_section_title
;
 A dinuclear copper(II) complex [Cu~2~<i>L</i>~2~](ClO~4~)~2~ derived
 from 2,6-bis(aminomethyl)-4-methylphenol (H<i>L</i>)
;
_journal_issue 4
_journal_name_full 'Acta Crystallographica Section C'
_journal_page_first 542
_journal_page_last 544
_journal_paper_doi 10.1107/S0108270193010121
_journal_volume 50
_journal_year 1994
_chemical_formula_moiety 'C18 H26 Cl2 Cu2 N4 O10'
_chemical_formula_sum 'C18 H26 Cl2 Cu2 N4 O10'
_chemical_formula_weight 656.41
_symmetry_cell_setting monoclinic
_symmetry_space_group_name_Hall '-P 2yab'
_symmetry_space_group_name_H-M 'P 1 21/a 1'
_atom_type_scat_source IntTabIV
_cell_angle_alpha 90.
_cell_angle_beta 99.48(2)
_cell_angle_gamma 90.
_cell_formula_units_Z 2
_cell_length_a 9.301(2)
_cell_length_b 12.468(4)
_cell_length_c 10.720(3)
_cell_measurement_reflns_used 25
_cell_measurement_temperature 293
_cell_measurement_theta_max 20
_cell_measurement_theta_min 10
_cell_volume 1226.2(6)
_diffrn_measurement_device 'Rigaku AFC-5R'
_diffrn_measurement_method \q/2\q
_diffrn_radiation_type CuK\a
_diffrn_radiation_wavelength 1.5418
_diffrn_reflns_av_R_equivalents 0.026
_diffrn_reflns_limit_h_max 10
_diffrn_reflns_limit_h_min -10
_diffrn_reflns_limit_k_max 14
_diffrn_reflns_limit_k_min 0
_diffrn_reflns_limit_l_max 12
_diffrn_reflns_limit_l_min 0
_diffrn_reflns_number 1855
_diffrn_reflns_theta_max 60
_diffrn_standards_decay_% 3
_diffrn_standards_interval_count 100
_diffrn_standards_number 3
_exptl_absorpt_coefficient_mu 4.43
_exptl_absorpt_correction_T_max 1.000
_exptl_absorpt_correction_T_min 0.809
_exptl_absorpt_correction_type empirical
_exptl_crystal_colour 'deep blue'
_exptl_crystal_density_diffrn 1.778
_exptl_crystal_description needle
_exptl_crystal_size_max 0.25
_exptl_crystal_size_mid 0.15
_exptl_crystal_size_min 0.15
_refine_diff_density_max 0.49
_refine_diff_density_min -0.46
_refine_ls_goodness_of_fit_obs 1.01
_refine_ls_hydrogen_treatment refall
_refine_ls_number_parameters 203
_refine_ls_number_reflns 1573
_refine_ls_R_factor_obs 0.046
_refine_ls_shift/esd_max 0.58
_refine_ls_structure_factor_coef F
_refine_ls_weighting_details 'w = 1/[\s^2^(F) + 0.0005F^2^]'
_refine_ls_weighting_scheme calc
_refine_ls_wR_factor_obs 0.052
_reflns_number_observed 1573
_reflns_number_total 1736
_reflns_observed_criterion I>=3\s(I)
_cod_data_source_file he1005.cif
_cod_data_source_block he1005_structure_1_of_1
_cod_depositor_comments
;
 Adding the _atom_site_type_symbol data item.

 Antanas Vaitkus,
 2017-01-28

The following automatic conversions were performed:

'_refine_ls_weighting_scheme' value '1/[\s^2^(F) + 0.0005F^2^]' was
changed to 'calc'. New tag '_refine_ls_weighting_details' was
created. The value of the new tag was set to 'w = 1/[\s^2^(F) +
0.0005F^2^]'.

Automatic conversion script
Id: cif_fix_values 3143 2015-03-26 13:38:13Z robertas 
;
_cod_original_sg_symbol_H-M 'P 21/a'
_cod_database_code 2009618

loop_
_atom_site_label
_atom_site_type_symbol
_atom_site_fract_x
_atom_site_fract_y
_atom_site_fract_z
_atom_site_U_iso_or_equiv
Cu Cu -.10980(10) .08230(10) .02630(10) .0349(4)
Cl Cl .3297(2) .08260(10) .18510(10) .0530(8)
O1 O .0104(3) .0460(2) -.0981(2) .034(2)
O2 O .3312(5) .0104(4) .0839(5) .083(3)
O3 O .4598(5) .1445(5) .2014(5) .094(3)
O4 O .3077(7) .0293(5) .2938(5) .111(4)
O5 O .2089(5) .1564(3) .1499(4) .072(3)
N1 N -.1761(4) .2148(3) -.0663(4) .041(2)
N2 N .2049(6) -.1070(4) -.1756(4) .049(3)
C1 C -.0564(6) .2728(4) -.1107(5) .044(3)
C2 C .0060(5) .2128(3) -.2112(4) .034(2)
C3 C .0414(5) .2681(4) -.3146(4) .042(3)
C4 C .1098(6) .2194(4) -.4049(4) .049(3)
C5 C .1334(6) .1110(5) -.3933(5) .047(3)
C6 C .0956(5) .0505(4) -.2951(4) .037(3)
C7 C .0372(5) .1031(3) -.2000(4) .032(2)
C8 C .1103(7) -.0680(4) -.2935(5) .054(3)
C9 C .1570(8) .2849(6) -.5094(5) .072(4)
H1N1 H -.241(5) .201(3) -.125(4) .020(10)
H2N1 H -.221(7) .263(6) -.015(6) .08(2)
H1C1 H -.083(5) .331(4) -.134(4) .040(10)
H2C1 H .013(6) .277(4) -.037(5) .06(2)
HC3 H .031(5) .336(4) -.318(4) .030(10)
HC5 H .161(6) .082(4) -.449(5) .05(2)
H2C8 H .013(7) -.102(4) -.292(5) .05(2)
H1C8 H .152(7) -.097(5) -.357(6) .06(2)
H1N2 H .305(7) -.069(4) -.171(5) .05(2)
H2N2 H .199(8) -.166(6) -.185(6) .08(3)
H1C9 H .208 .233 -.571 .05
H2C9 H .237 .345 -.470 .05
H3C9 H .065 .325 -.565 .05

loop_
_geom_angle_atom_site_label_1
_geom_angle_atom_site_label_2
_geom_angle_atom_site_label_3
_geom_angle
_geom_angle_publ_flag
N1 Cu O1 91.00(10) yes
O4 Cl O2 111.2(4) yes
O5 Cl O2 108.0(3) yes
O5 Cl O4 107.9(3) yes
C7 O1 Cu 129.5(3) yes
Cu N2 C8 110.7(4) yes
C3 C2 C1 119.6(4) yes
C7 C2 C3 118.8(4) yes
C5 C4 C3 117.1(4) yes
C9 C4 C5 122.6(5) yes
C7 C6 C5 118.5(4) yes
C8 C6 C7 120.4(4) yes
C6 C7 O1 119.0(4) yes
C6 C8 N2 112.0(4) yes
H1N1 N1 Cu 110.(3) no
H2N1 N1 Cu 111.(4) no
H2N1 N1 H1N1 104.(5) no
H2N2 N2 C8 101.(6) no
H1C1 C1 N1 110.(4) no
H2C1 C1 N1 102.(3) no
H2C1 C1 H1C1 111.(5) no
HC3 C3 C4 118.(3) no
HC5 C5 C6 119.(4) no
H1C8 C8 C6 116.(4) no
H2C8 C8 C6 110.(3) no
H1C9 C9 C4 109.6 no
H2C9 C9 H1C9 108.0 no
H3C9 C9 H1C9 108.8 no
O3 Cl O2 108.9(3) yes
O4 Cl O3 113.4(3) yes
O5 Cl O3 107.1(3) yes
Cu O1 Cu 102.20(10) yes
C1 N1 Cu 112.6(3) yes
C2 C1 N1 112.9(4) yes
C7 C2 C1 121.6(4) yes
C4 C3 C2 122.4(5) yes
C9 C4 C3 120.4(5) yes
C6 C5 C4 123.2(5) yes
C8 C6 C5 121.1(5) yes
C2 C7 O1 121.2(4) yes
C6 C7 C2 119.8(4) yes
H1N1 N1 C1 111.(3) no
H2N1 N1 C1 108.(4) no
H1N2 N2 C8 107.(3) no
H2N2 N2 H1N2 120.(7) no
H1C1 C1 C2 111.(3) no
H2C1 C1 C2 110.(3) no
HC3 C3 C2 119.(3) no
HC5 C5 C4 118.(4) no
H1C8 C8 N2 104.(4) no
H2C8 C8 N2 105.(3) no
H2C8 C8 H1C8 110.(5) no
H2C9 C9 C4 110.4 no
H3C9 C9 C4 111.0 no
H3C9 C9 H2C9 108.9 no

loop_
_geom_bond_atom_site_label_1
_geom_bond_atom_site_label_2
_geom_bond_distance
_geom_bond_publ_flag
Cu Cu 3.0130(10) yes
Cu N1 1.972(4) yes
Cl O2 1.411(4) yes
Cl O4 1.386(5) yes
N1 C1 1.471(6) yes
O1 C7 1.360(5) yes
C2 C3 1.390(6) yes
C2 C7 1.399(6) yes
C5 C6 1.387(7) yes
C6 C8 1.484(7) yes
N1 H1N1 0.82(4) no
N2 H1N2 1.04(6) no
C1 H1C1 0.80(5) no
C3 HC3 0.85(5) no
C8 H1C8 0.91(6) no
C9 H1C9 1.09 no
C9 H3C9 1.08 no
Cu O1 1.929(3) yes
Cu N2 1.976(5) yes
Cl O3 1.422(5) yes
Cl O5 1.453(4) yes
N2 C8 1.497(8) yes
C1 C2 1.505(7) yes
C3 C4 1.384(7) yes
C4 C5 1.371(8) yes
C6 C7 1.396(6) yes
C4 C9 1.510(7) yes
N1 H2N1 0.96(7) no
N2 H2N2 0.75(8) no
C1 H2C1 0.93(6) no
C5 HC5 0.78(5) no
C8 H2C8 1.00(6) no
C9 H2C9 1.09 no
